data_7717998
loop_
_publ_author_name
'Guo, Dianjun'
'He, Jinqiang'
'Yuan, Qingbing'
'Zhou, Shuangliu'
'Zhu, Xiancui'

_publ_section_title
;
 Synthesis of 2,3-dihydroquinazolinimines and 1,3-diiminoisoindolines
 catalyzed by rare earth metal alkyl complexes through tandem
 addition/cyclization of nitriles with amines.
;
_journal_issue 11
_journal_name_full 'Dalton transactions (Cambridge, England : 2003)'
_journal_page_first 4484
_journal_page_last 4492
_journal_paper_doi 10.1039/d5dt00106d
_journal_volume 54
_journal_year 2025
_chemical_formula_moiety 'C33 H56 N3 Si2 Y'
_chemical_formula_sum 'C33 H56 N3 Si2 Y'
_chemical_formula_weight 639.89
_space_group_crystal_system orthorhombic
_space_group_IT_number 19
_space_group_name_Hall 'P 2ac 2ab'
_space_group_name_H-M_alt 'P 21 21 21'
_atom_sites_solution_hydrogens geom
_atom_sites_solution_primary iterative
_audit_block_doi 10.5517/ccdc.csd.cc2m3cdj
_audit_creation_date 2024-02-07
_audit_creation_method
;
Olex2 1.5
(compiled 2023.08.24 svn.re1ec1418 for OlexSys, GUI svn.r6817)
;
_audit_update_record
;
2025-01-13 deposited with the CCDC.	2025-02-10 downloaded from the CCDC.
;
_cell_angle_alpha 90
_cell_angle_beta 90
_cell_angle_gamma 90
_cell_formula_units_Z 4
_cell_length_a 10.6821(7)
_cell_length_b 16.8434(11)
_cell_length_c 20.6095(13)
_cell_measurement_reflns_used 9934
_cell_measurement_temperature 297.3
_cell_measurement_theta_max 22.062
_cell_measurement_theta_min 2.257
_cell_volume 3708.1(4)
_computing_cell_refinement 'SAINT v8.37A (Bruker, 2015)'
_computing_data_reduction 'SAINT v8.37A (Bruker, 2015)'
_computing_molecular_graphics 'Olex2 1.5 (Dolomanov et al., 2009)'
_computing_publication_material 'Olex2 1.5 (Dolomanov et al., 2009)'
_computing_structure_refinement 'SHELXL 2018/3 (Sheldrick, 2015)'
_computing_structure_solution 'olex2.solve 1.5 (Bourhis et al., 2015)'
_diffrn_ambient_temperature 297.3
_diffrn_measured_fraction_theta_full 1.000
_diffrn_measured_fraction_theta_max 1.000
_diffrn_measurement_device_type 'Bruker APEX-II CCD'
_diffrn_measurement_method '\f and \w scans'
_diffrn_radiation_type MoK\a
_diffrn_radiation_wavelength 0.71073
_diffrn_reflns_av_R_equivalents 0.0656
_diffrn_reflns_av_unetI/netI 0.0774
_diffrn_reflns_Laue_measured_fraction_full 1.000
_diffrn_reflns_Laue_measured_fraction_max 1.000
_diffrn_reflns_limit_h_max 13
_diffrn_reflns_limit_h_min -13
_diffrn_reflns_limit_k_max 21
_diffrn_reflns_limit_k_min -21
_diffrn_reflns_limit_l_max 26
_diffrn_reflns_limit_l_min -26
_diffrn_reflns_number 43185
_diffrn_reflns_point_group_measured_fraction_full 0.999
_diffrn_reflns_point_group_measured_fraction_max 0.998
_diffrn_reflns_theta_full 25.242
_diffrn_reflns_theta_max 27.502
_diffrn_reflns_theta_min 1.561
_diffrn_source_current 30.0
_diffrn_source_power 1.5
_diffrn_source_voltage 50.0
_diffrn_standards_number 0
_exptl_absorpt_coefficient_mu 1.660
_exptl_absorpt_correction_T_max 0.7456
_exptl_absorpt_correction_T_min 0.4946
_exptl_absorpt_correction_type multi-scan
_exptl_absorpt_process_details
'SADABS-2016/2 (Bruker,2016/2) was used for absorption correction. wR2(int) was 0.1069 before and 0.0734 after correction. The Ratio of minimum to maximum transmission is 0.6634. The \l/2 correction factor is Not present.'
_exptl_crystal_colour 'clear light yellow'
_exptl_crystal_colour_lustre clear
_exptl_crystal_colour_modifier light
_exptl_crystal_colour_primary yellow
_exptl_crystal_density_diffrn 1.146
_exptl_crystal_description block
_exptl_crystal_F_000 1368
_exptl_crystal_size_max 0.22
_exptl_crystal_size_mid 0.21
_exptl_crystal_size_min 0.2
_refine_diff_density_max 0.237
_refine_diff_density_min -0.211
_refine_diff_density_rms 0.039
_refine_ls_abs_structure_details
;
 Flack x determined using 1824 quotients [(I+)-(I-)]/[(I+)+(I-)]
 (Parsons, Flack and Wagner, Acta Cryst. B69 (2013) 249-259).
;
_refine_ls_abs_structure_Flack 0.002(4)
_refine_ls_extinction_method none
_refine_ls_goodness_of_fit_ref 0.970
_refine_ls_hydrogen_treatment constr
_refine_ls_matrix_type full
_refine_ls_number_parameters 362
_refine_ls_number_reflns 8503
_refine_ls_number_restraints 0
_refine_ls_restrained_S_all 0.970
_refine_ls_R_factor_all 0.0886
_refine_ls_R_factor_gt 0.0421
_refine_ls_shift/su_max 0.001
_refine_ls_shift/su_mean 0.000
_refine_ls_structure_factor_coef Fsqd
_refine_ls_weighting_details 'w=1/[\s^2^(Fo^2^)+(0.0255P)^2^] where P=(Fo^2^+2Fc^2^)/3'
_refine_ls_weighting_scheme calc
_refine_ls_wR_factor_gt 0.0747
_refine_ls_wR_factor_ref 0.0858
_reflns_Friedel_coverage 0.795
_reflns_Friedel_fraction_full 0.998
_reflns_Friedel_fraction_max 0.996
_reflns_number_gt 5484
_reflns_number_total 8503
_reflns_threshold_expression 'I > 2\s(I)'
_cod_data_source_file d5dt00106d2.cif
_cod_data_source_block 1b
_cod_depositor_comments 'Adding full bibliography for 7717994--7718001.cif.'
_cod_database_code 7717998
_shelx_shelxl_version_number 2018/3
_shelx_space_group_comment
;
The symmetry employed for this shelxl refinement is uniquely defined
by the following loop, which should always be used as a source of
symmetry information in preference to the above space-group names.
They are only intended as comments.
;
_shelx_estimated_absorpt_t_max 0.732
_shelx_estimated_absorpt_t_min 0.711
_olex2_refinement_description
;
1. Fixed Uiso
 At 1.2 times of:
  All C(H) groups, All C(H,H) groups
 At 1.5 times of:
  All C(H,H,H) groups
2.a Ternary CH refined with riding coordinates:
 C9(H9), C1(H1)
2.b Secondary CH2 refined with riding coordinates:
 C30(H30a,H30b), C26(H26a,H26b), C20(H20a,H20b), C25(H25a,H25b), C22(H22a,
 H22b), C24(H24a,H24b), C23(H23a,H23b), C21(H21a,H21b)
2.c Aromatic/amide H refined with riding coordinates:
 C7(H7), C5(H5), C19(H19), C17(H17), C14(H14), C6(H6), C16(H16), C15(H15)
2.d Idealised Me refined as rotating group:
 C33(H33a,H33b,H33c), C32(H32a,H32b,H32c), C31(H31a,H31b,H31c), C10(H10a,H10b,
 H10c), C2(H2a,H2b,H2c), C29(H29a,H29b,H29c), C27(H27a,H27b,H27c), C3(H3a,H3b,
 H3c), C11(H11a,H11b,H11c), C28(H28a,H28b,H28c)
;
_olex2_submission_special_instructions 'No special instructions were received'

loop_
_space_group_symop_operation_xyz
'x, y, z'
'-x+1/2, -y, z+1/2'
'-x, y+1/2, -z+1/2'
'x+1/2, -y+1/2, -z'

loop_
_atom_site_label
_atom_site_type_symbol
_atom_site_fract_x
_atom_site_fract_y
_atom_site_fract_z
_atom_site_U_iso_or_equiv
_atom_site_adp_type
_atom_site_occupancy
_atom_site_site_symmetry_order
_atom_site_calc_flag
_atom_site_refinement_flags_posn
_atom_site_refinement_flags_adp
_atom_site_refinement_flags_occupancy
_atom_site_disorder_assembly
_atom_site_disorder_group
Y1 Y 0.65536(4) 0.55572(2) 0.68057(2) 0.05507(13) Uani 1 1 d . . . . .
Si2 Si 0.91758(12) 0.68396(8) 0.60975(6) 0.0666(4) Uani 1 1 d . . . . .
Si1 Si 0.67178(16) 0.33240(9) 0.62659(7) 0.0879(4) Uani 1 1 d . . . . .
N1 N 0.7037(3) 0.58653(18) 0.78540(15) 0.0463(8) Uani 1 1 d . . . . .
C12 C 0.7251(3) 0.5190(2) 0.82613(19) 0.0463(9) Uani 1 1 d . . . . .
C8 C 0.6283(4) 0.4940(2) 0.86722(19) 0.0538(11) Uani 1 1 d . . . . .
C4 C 0.8382(4) 0.4775(2) 0.8239(2) 0.0583(10) Uani 1 1 d . . . . .
N2 N 0.5514(4) 0.6793(3) 0.6991(2) 0.0880(13) Uani 1 1 d . . . . .
C18 C 0.6920(4) 0.7310(3) 0.7819(2) 0.0636(12) Uani 1 1 d . . . . .
C13 C 0.7333(3) 0.6585(2) 0.8111(2) 0.0520(10) Uani 1 1 d . . . . .
C9 C 0.5043(4) 0.5370(3) 0.8704(2) 0.0675(13) Uani 1 1 d . . . . .
H9 H 0.517891 0.589075 0.850480 0.081 Uiso 1 1 calc R U . . .
C7 C 0.6473(5) 0.4264(3) 0.9042(2) 0.0713(12) Uani 1 1 d . . . . .
H7 H 0.583800 0.408720 0.931479 0.086 Uiso 1 1 calc R U . . .
C30 C 0.8214(5) 0.5939(3) 0.6104(2) 0.0760(14) Uani 1 1 d . . . . .
H30A H 0.881113 0.550592 0.612983 0.091 Uiso 1 1 calc R U . . .
H30B H 0.785860 0.591016 0.567127 0.091 Uiso 1 1 calc R U . . .
C5 C 0.8523(5) 0.4102(3) 0.8619(2) 0.0738(13) Uani 1 1 d . . . . .
H5 H 0.926979 0.381801 0.860504 0.089 Uiso 1 1 calc R U . . .
C19 C 0.5992(6) 0.7361(3) 0.7337(3) 0.0870(17) Uani 1 1 d . . . . .
H19 H 0.568103 0.786741 0.725518 0.104 Uiso 1 1 calc R U . . .
C17 C 0.7367(6) 0.8042(3) 0.8059(3) 0.0903(17) Uani 1 1 d . . . . .
H17 H 0.711831 0.850877 0.785471 0.108 Uiso 1 1 calc R U . . .
C14 C 0.8052(4) 0.6674(3) 0.8682(2) 0.0726(14) Uani 1 1 d . . . . .
H14 H 0.825712 0.622267 0.892023 0.087 Uiso 1 1 calc R U . . .
C26 C 0.6265(5) 0.4127(3) 0.6832(2) 0.0771(13) Uani 1 1 d . . . . .
H26A H 0.662860 0.396726 0.724257 0.093 Uiso 1 1 calc R U . . .
H26B H 0.536842 0.405993 0.688351 0.093 Uiso 1 1 calc R U . . .
C6 C 0.7572(5) 0.3851(3) 0.9015(3) 0.0830(15) Uani 1 1 d . . . . .
H6 H 0.767574 0.339745 0.926631 0.100 Uiso 1 1 calc R U . . .
C33 C 1.0058(5) 0.6963(3) 0.6876(2) 0.0840(15) Uani 1 1 d . . . . .
H33A H 0.947721 0.703269 0.722715 0.126 Uiso 1 1 calc R U . . .
H33B H 1.059235 0.741957 0.684696 0.126 Uiso 1 1 calc R U . . .
H33C H 1.055777 0.649846 0.695458 0.126 Uiso 1 1 calc R U . . .
N3 N 0.4762(4) 0.5715(3) 0.6034(2) 0.1050(17) Uani 1 1 d . . . . .
C16 C 0.8148(7) 0.8087(4) 0.8575(4) 0.107(2) Uani 1 1 d . . . . .
H16 H 0.846845 0.857366 0.870953 0.129 Uiso 1 1 calc R U . . .
C1 C 0.9469(4) 0.5050(3) 0.7817(3) 0.0797(15) Uani 1 1 d . . . . .
H1 H 0.917124 0.551056 0.757036 0.096 Uiso 1 1 calc R U . . .
C15 C 0.8457(6) 0.7397(4) 0.8899(3) 0.1007(17) Uani 1 1 d . . . . .
H15 H 0.894998 0.742378 0.927047 0.121 Uiso 1 1 calc R U . . .
C32 C 0.8184(6) 0.7741(3) 0.5973(3) 0.111(2) Uani 1 1 d . . . . .
H32A H 0.765543 0.766446 0.560163 0.167 Uiso 1 1 calc R U . . .
H32B H 0.871200 0.819439 0.590350 0.167 Uiso 1 1 calc R U . . .
H32C H 0.767474 0.782769 0.635043 0.167 Uiso 1 1 calc R U . . .
C31 C 1.0376(6) 0.6873(4) 0.5437(3) 0.110(2) Uani 1 1 d . . . . .
H31A H 1.094716 0.643698 0.548798 0.165 Uiso 1 1 calc R U . . .
H31B H 1.082872 0.736410 0.546108 0.165 Uiso 1 1 calc R U . . .
H31C H 0.996809 0.683367 0.502325 0.165 Uiso 1 1 calc R U . . .
C10 C 0.4585(6) 0.5527(4) 0.9385(3) 0.129(2) Uani 1 1 d . . . . .
H10A H 0.447530 0.503163 0.960888 0.194 Uiso 1 1 calc R U . . .
H10B H 0.379968 0.580348 0.936792 0.194 Uiso 1 1 calc R U . . .
H10C H 0.518800 0.584523 0.961214 0.194 Uiso 1 1 calc R U . . .
C2 C 1.0590(5) 0.5331(4) 0.8218(4) 0.141(3) Uani 1 1 d . . . . .
H2A H 1.030668 0.568530 0.855228 0.211 Uiso 1 1 calc R U . . .
H2B H 1.117226 0.560296 0.794171 0.211 Uiso 1 1 calc R U . . .
H2C H 1.099403 0.488090 0.841269 0.211 Uiso 1 1 calc R U . . .
C29 C 0.7995(6) 0.3631(4) 0.5686(3) 0.132(3) Uani 1 1 d . . . . .
H29A H 0.773092 0.409046 0.544683 0.197 Uiso 1 1 calc R U . . .
H29B H 0.816287 0.320375 0.538933 0.197 Uiso 1 1 calc R U . . .
H29C H 0.874100 0.375348 0.592501 0.197 Uiso 1 1 calc R U . . .
C27 C 0.5384(6) 0.3005(4) 0.5738(3) 0.119(2) Uani 1 1 d . . . . .
H27A H 0.466321 0.290057 0.600188 0.179 Uiso 1 1 calc R U . . .
H27B H 0.561305 0.253253 0.550615 0.179 Uiso 1 1 calc R U . . .
H27C H 0.519313 0.341992 0.543355 0.179 Uiso 1 1 calc R U . . .
C20 C 0.4426(8) 0.6989(6) 0.6566(4) 0.160(4) Uani 1 1 d . . . . .
H20A H 0.365291 0.682598 0.677447 0.193 Uiso 1 1 calc R U . . .
H20B H 0.438971 0.755711 0.649238 0.193 Uiso 1 1 calc R U . . .
C3 C 0.9859(6) 0.4434(4) 0.7328(3) 0.137(3) Uani 1 1 d . . . . .
H3A H 1.020441 0.398302 0.755003 0.206 Uiso 1 1 calc R U . . .
H3B H 1.047826 0.465458 0.704286 0.206 Uiso 1 1 calc R U . . .
H3C H 0.914333 0.427061 0.708004 0.206 Uiso 1 1 calc R U . . .
C25 C 0.5056(7) 0.5367(5) 0.5396(3) 0.145(3) Uani 1 1 d . . . . .
H25A H 0.557654 0.489884 0.544607 0.174 Uiso 1 1 calc R U . . .
H25B H 0.549473 0.574758 0.512620 0.174 Uiso 1 1 calc R U . . .
C11 C 0.4088(5) 0.4964(5) 0.8301(4) 0.167(4) Uani 1 1 d . . . . .
H11A H 0.444358 0.483140 0.788750 0.250 Uiso 1 1 calc R U . . .
H11B H 0.338455 0.531051 0.823961 0.250 Uiso 1 1 calc R U . . .
H11C H 0.381869 0.448827 0.851603 0.250 Uiso 1 1 calc R U . . .
C22 C 0.3623(7) 0.5261(6) 0.6218(4) 0.166(4) Uani 1 1 d . . . . .
H22A H 0.384766 0.482252 0.649922 0.199 Uiso 1 1 calc R U . . .
H22B H 0.304448 0.560287 0.644947 0.199 Uiso 1 1 calc R U . . .
C24 C 0.3806(10) 0.5149(5) 0.5096(4) 0.202(5) Uani 1 1 d . . . . .
H24A H 0.346499 0.559200 0.485297 0.242 Uiso 1 1 calc R U . . .
H24B H 0.389223 0.469668 0.480862 0.242 Uiso 1 1 calc R U . . .
C23 C 0.3035(8) 0.4962(6) 0.5628(6) 0.200(5) Uani 1 1 d . . . . .
H23A H 0.292654 0.439099 0.565791 0.239 Uiso 1 1 calc R U . . .
H23B H 0.221692 0.520257 0.557248 0.239 Uiso 1 1 calc R U . . .
C21 C 0.4576(7) 0.6568(5) 0.5943(4) 0.153(3) Uani 1 1 d . . . . .
H21A H 0.383677 0.665359 0.567858 0.184 Uiso 1 1 calc R U . . .
H21B H 0.528869 0.678643 0.571248 0.184 Uiso 1 1 calc R U . . .
C28 C 0.7246(8) 0.2401(4) 0.6685(4) 0.149(3) Uani 1 1 d . . . . .
H28A H 0.794342 0.252118 0.696198 0.224 Uiso 1 1 calc R U . . .
H28B H 0.749396 0.201400 0.636824 0.224 Uiso 1 1 calc R U . . .
H28C H 0.657136 0.219184 0.694166 0.224 Uiso 1 1 calc R U . . .

loop_
_atom_site_aniso_label
_atom_site_aniso_U_11
_atom_site_aniso_U_22
_atom_site_aniso_U_33
_atom_site_aniso_U_23
_atom_site_aniso_U_13
_atom_site_aniso_U_12
Y1 0.0558(2) 0.0594(2) 0.0500(2) 0.0118(2) -0.0036(2) -0.0115(2)
Si2 0.0751(9) 0.0695(9) 0.0553(8) 0.0061(6) 0.0009(6) -0.0266(7)
Si1 0.0928(11) 0.0858(10) 0.0852(10) -0.0186(8) 0.0137(9) -0.0192(9)
N1 0.0430(18) 0.0455(19) 0.0503(19) 0.0084(16) -0.0001(15) 0.0029(14)
C12 0.046(2) 0.050(2) 0.043(2) 0.006(2) -0.003(2) -0.0012(18)
C8 0.054(3) 0.056(3) 0.051(2) 0.010(2) -0.0011(19) -0.005(2)
C4 0.049(2) 0.060(2) 0.066(3) 0.012(2) -0.003(3) 0.003(2)
N2 0.087(3) 0.091(3) 0.086(3) 0.025(3) -0.014(2) 0.030(3)
C18 0.067(3) 0.052(3) 0.072(3) 0.012(2) 0.025(2) 0.009(2)
C13 0.046(2) 0.059(3) 0.051(3) 0.009(2) 0.012(2) 0.0002(19)
C9 0.051(3) 0.072(3) 0.079(3) 0.018(2) 0.012(2) 0.000(2)
C7 0.071(3) 0.072(3) 0.071(3) 0.027(2) 0.002(3) -0.008(3)
C30 0.087(4) 0.081(3) 0.059(3) 0.004(2) 0.006(3) -0.036(3)
C5 0.060(3) 0.068(3) 0.093(3) 0.023(3) -0.011(3) 0.017(3)
C19 0.097(4) 0.067(4) 0.097(4) 0.026(3) 0.020(4) 0.033(3)
C17 0.104(4) 0.055(3) 0.112(5) 0.001(3) 0.044(4) 0.001(3)
C14 0.081(4) 0.069(3) 0.068(3) 0.005(3) 0.000(3) -0.020(3)
C26 0.084(3) 0.078(3) 0.069(3) -0.004(3) 0.007(3) -0.023(2)
C6 0.091(4) 0.067(3) 0.091(4) 0.035(3) -0.013(3) 0.005(3)
C33 0.095(4) 0.082(3) 0.074(3) 0.014(3) -0.011(3) -0.028(3)
N3 0.091(3) 0.122(4) 0.102(4) 0.055(3) -0.039(3) -0.035(3)
C16 0.118(6) 0.076(4) 0.127(6) -0.025(4) 0.044(4) -0.030(4)
C1 0.051(3) 0.089(4) 0.099(4) 0.027(3) 0.006(3) 0.015(3)
C15 0.118(5) 0.102(5) 0.083(4) -0.012(3) -0.001(4) -0.037(4)
C32 0.103(5) 0.101(4) 0.129(5) 0.046(4) -0.013(4) -0.020(4)
C31 0.121(5) 0.122(5) 0.087(4) -0.010(3) 0.027(4) -0.067(4)
C10 0.138(5) 0.147(6) 0.104(5) 0.002(4) 0.039(4) 0.049(5)
C2 0.054(3) 0.176(7) 0.192(7) 0.026(6) -0.010(4) -0.019(4)
C29 0.117(5) 0.147(6) 0.131(6) -0.040(5) 0.047(4) -0.030(4)
C27 0.121(5) 0.141(6) 0.095(4) -0.041(4) 0.014(4) -0.030(4)
C20 0.153(7) 0.203(9) 0.125(6) 0.037(6) -0.050(5) 0.095(6)
C3 0.127(5) 0.129(5) 0.155(6) 0.006(5) 0.075(5) 0.027(5)
C25 0.175(7) 0.187(8) 0.074(4) 0.036(5) -0.041(5) -0.081(6)
C11 0.062(4) 0.201(8) 0.237(10) -0.084(7) -0.038(5) 0.032(5)
C22 0.096(5) 0.269(10) 0.131(6) 0.092(6) -0.050(5) -0.069(6)
C24 0.271(12) 0.176(8) 0.158(8) 0.074(6) -0.137(9) -0.116(8)
C23 0.164(9) 0.171(8) 0.264(13) 0.099(9) -0.117(9) -0.080(7)
C21 0.130(6) 0.189(8) 0.142(7) 0.076(7) -0.068(6) 0.005(6)
C28 0.172(7) 0.103(5) 0.173(7) -0.020(5) -0.010(6) 0.022(5)

loop_
_atom_type_symbol
_atom_type_description
_atom_type_scat_dispersion_real
_atom_type_scat_dispersion_imag
_atom_type_scat_source
C C 0.0033 0.0016 'International Tables Vol C Tables 4.2.6.8 and 6.1.1.4'
H H 0.0000 0.0000 'International Tables Vol C Tables 4.2.6.8 and 6.1.1.4'
N N 0.0061 0.0033 'International Tables Vol C Tables 4.2.6.8 and 6.1.1.4'
Si Si 0.0817 0.0704 'International Tables Vol C Tables 4.2.6.8 and 6.1.1.4'
Y Y -2.7962 3.5667 'International Tables Vol C Tables 4.2.6.8 and 6.1.1.4'

loop_
_geom_angle_atom_site_label_1
_geom_angle_atom_site_label_2
_geom_angle_atom_site_label_3
_geom_angle
_geom_angle_site_symmetry_1
_geom_angle_site_symmetry_3
_geom_angle_publ_flag
N1 Y1 N2 75.86(13) . . ?
N1 Y1 C30 110.25(13) . . ?
N1 Y1 C26 103.51(14) . . ?
N1 Y1 N3 138.63(16) . . ?
N2 Y1 C26 143.24(17) . . ?
N2 Y1 N3 69.71(18) . . ?
C30 Y1 N2 102.04(17) . . ?
C30 Y1 C26 112.09(16) . . ?
C30 Y1 N3 98.93(16) . . ?
C26 Y1 N3 91.28(17) . . ?
C30 Si2 C33 111.6(2) . . ?
C30 Si2 C32 110.8(3) . . ?
C30 Si2 C31 114.4(2) . . ?
C32 Si2 C33 108.2(3) . . ?
C32 Si2 C31 105.3(3) . . ?
C31 Si2 C33 106.0(2) . . ?
C26 Si1 C29 112.9(3) . . ?
C26 Si1 C27 112.2(3) . . ?
C26 Si1 C28 113.3(3) . . ?
C27 Si1 C29 105.1(3) . . ?
C28 Si1 C29 107.7(4) . . ?
C28 Si1 C27 105.1(3) . . ?
C12 N1 Y1 114.2(2) . . ?
C13 N1 Y1 128.6(2) . . ?
C13 N1 C12 116.3(3) . . ?
C8 C12 N1 118.3(3) . . ?
C4 C12 N1 121.1(3) . . ?
C4 C12 C8 120.6(4) . . ?
C12 C8 C9 122.0(3) . . ?
C7 C8 C12 118.1(4) . . ?
C7 C8 C9 119.9(4) . . ?
C12 C4 C1 121.8(4) . . ?
C5 C4 C12 119.0(4) . . ?
C5 C4 C1 119.3(4) . . ?
C19 N2 Y1 123.1(3) . . ?
C19 N2 C20 117.8(5) . . ?
C20 N2 Y1 117.4(5) . . ?
C19 C18 C13 124.5(4) . . ?
C19 C18 C17 115.6(5) . . ?
C17 C18 C13 119.6(5) . . ?
N1 C13 C18 121.7(4) . . ?
N1 C13 C14 123.0(4) . . ?
C14 C13 C18 115.3(4) . . ?
C8 C9 H9 106.3 . . ?
C10 C9 C8 114.1(4) . . ?
C10 C9 H9 106.3 . . ?
C11 C9 C8 111.0(4) . . ?
C11 C9 H9 106.3 . . ?
C11 C9 C10 112.3(5) . . ?
C8 C7 H7 119.3 . . ?
C6 C7 C8 121.5(4) . . ?
C6 C7 H7 119.3 . . ?
Y1 C30 H30A 104.7 . . ?
Y1 C30 H30B 104.7 . . ?
Si2 C30 Y1 130.3(2) . . ?
Si2 C30 H30A 104.7 . . ?
Si2 C30 H30B 104.7 . . ?
H30A C30 H30B 105.7 . . ?
C4 C5 H5 119.7 . . ?
C6 C5 C4 120.5(5) . . ?
C6 C5 H5 119.7 . . ?
N2 C19 C18 128.4(5) . . ?
N2 C19 H19 115.8 . . ?
C18 C19 H19 115.8 . . ?
C18 C17 H17 118.9 . . ?
C16 C17 C18 122.2(5) . . ?
C16 C17 H17 118.9 . . ?
C13 C14 H14 118.7 . . ?
C15 C14 C13 122.5(5) . . ?
C15 C14 H14 118.7 . . ?
Y1 C26 H26A 104.1 . . ?
Y1 C26 H26B 104.1 . . ?
Si1 C26 Y1 132.7(2) . . ?
Si1 C26 H26A 104.1 . . ?
Si1 C26 H26B 104.1 . . ?
H26A C26 H26B 105.5 . . ?
C7 C6 C5 120.4(4) . . ?
C7 C6 H6 119.8 . . ?
C5 C6 H6 119.8 . . ?
Si2 C33 H33A 109.5 . . ?
Si2 C33 H33B 109.5 . . ?
Si2 C33 H33C 109.5 . . ?
H33A C33 H33B 109.5 . . ?
H33A C33 H33C 109.5 . . ?
H33B C33 H33C 109.5 . . ?
C25 N3 Y1 111.2(4) . . ?
C25 N3 C22 101.3(5) . . ?
C22 N3 Y1 114.2(3) . . ?
C21 N3 Y1 106.9(4) . . ?
C21 N3 C25 107.8(5) . . ?
C21 N3 C22 115.3(6) . . ?
C17 C16 H16 120.7 . . ?
C17 C16 C15 118.7(6) . . ?
C15 C16 H16 120.7 . . ?
C4 C1 H1 106.8 . . ?
C4 C1 C2 112.4(4) . . ?
C2 C1 H1 106.8 . . ?
C3 C1 C4 112.5(5) . . ?
C3 C1 H1 106.8 . . ?
C3 C1 C2 111.0(5) . . ?
C14 C15 C16 121.1(6) . . ?
C14 C15 H15 119.4 . . ?
C16 C15 H15 119.4 . . ?
Si2 C32 H32A 109.5 . . ?
Si2 C32 H32B 109.5 . . ?
Si2 C32 H32C 109.5 . . ?
H32A C32 H32B 109.5 . . ?
H32A C32 H32C 109.5 . . ?
H32B C32 H32C 109.5 . . ?
Si2 C31 H31A 109.5 . . ?
Si2 C31 H31B 109.5 . . ?
Si2 C31 H31C 109.5 . . ?
H31A C31 H31B 109.5 . . ?
H31A C31 H31C 109.5 . . ?
H31B C31 H31C 109.5 . . ?
C9 C10 H10A 109.5 . . ?
C9 C10 H10B 109.5 . . ?
C9 C10 H10C 109.5 . . ?
H10A C10 H10B 109.5 . . ?
H10A C10 H10C 109.5 . . ?
H10B C10 H10C 109.5 . . ?
C1 C2 H2A 109.5 . . ?
C1 C2 H2B 109.5 . . ?
C1 C2 H2C 109.5 . . ?
H2A C2 H2B 109.5 . . ?
H2A C2 H2C 109.5 . . ?
H2B C2 H2C 109.5 . . ?
Si1 C29 H29A 109.5 . . ?
Si1 C29 H29B 109.5 . . ?
Si1 C29 H29C 109.5 . . ?
H29A C29 H29B 109.5 . . ?
H29A C29 H29C 109.5 . . ?
H29B C29 H29C 109.5 . . ?
Si1 C27 H27A 109.5 . . ?
Si1 C27 H27B 109.5 . . ?
Si1 C27 H27C 109.5 . . ?
H27A C27 H27B 109.5 . . ?
H27A C27 H27C 109.5 . . ?
H27B C27 H27C 109.5 . . ?
N2 C20 H20A 110.0 . . ?
N2 C20 H20B 110.0 . . ?
H20A C20 H20B 108.3 . . ?
C21 C20 N2 108.7(6) . . ?
C21 C20 H20A 110.0 . . ?
C21 C20 H20B 110.0 . . ?
C1 C3 H3A 109.5 . . ?
C1 C3 H3B 109.5 . . ?
C1 C3 H3C 109.5 . . ?
H3A C3 H3B 109.5 . . ?
H3A C3 H3C 109.5 . . ?
H3B C3 H3C 109.5 . . ?
N3 C25 H25A 110.6 . . ?
N3 C25 H25B 110.6 . . ?
N3 C25 C24 105.8(7) . . ?
H25A C25 H25B 108.7 . . ?
C24 C25 H25A 110.6 . . ?
C24 C25 H25B 110.6 . . ?
C9 C11 H11A 109.5 . . ?
C9 C11 H11B 109.5 . . ?
C9 C11 H11C 109.5 . . ?
H11A C11 H11B 109.5 . . ?
H11A C11 H11C 109.5 . . ?
H11B C11 H11C 109.5 . . ?
N3 C22 H22A 110.0 . . ?
N3 C22 H22B 110.0 . . ?
H22A C22 H22B 108.3 . . ?
C23 C22 N3 108.6(6) . . ?
C23 C22 H22A 110.0 . . ?
C23 C22 H22B 110.0 . . ?
C25 C24 H24A 110.8 . . ?
C25 C24 H24B 110.8 . . ?
H24A C24 H24B 108.9 . . ?
C23 C24 C25 104.6(6) . . ?
C23 C24 H24A 110.8 . . ?
C23 C24 H24B 110.8 . . ?
C22 C23 H23A 110.0 . . ?
C22 C23 H23B 110.0 . . ?
C24 C23 C22 108.6(7) . . ?
C24 C23 H23A 110.0 . . ?
C24 C23 H23B 110.0 . . ?
H23A C23 H23B 108.4 . . ?
N3 C21 C20 112.0(6) . . ?
N3 C21 H21A 109.2 . . ?
N3 C21 H21B 109.2 . . ?
C20 C21 H21A 109.2 . . ?
C20 C21 H21B 109.2 . . ?
H21A C21 H21B 107.9 . . ?
Si1 C28 H28A 109.5 . . ?
Si1 C28 H28B 109.5 . . ?
Si1 C28 H28C 109.5 . . ?
H28A C28 H28B 109.5 . . ?
H28A C28 H28C 109.5 . . ?
H28B C28 H28C 109.5 . . ?

loop_
_geom_bond_atom_site_label_1
_geom_bond_atom_site_label_2
_geom_bond_distance
_geom_bond_site_symmetry_2
_geom_bond_publ_flag
Y1 N1 2.281(3) . ?
Y1 N2 2.390(5) . ?
Y1 C30 2.377(4) . ?
Y1 C26 2.430(4) . ?
Y1 N3 2.502(4) . ?
Si2 C30 1.833(4) . ?
Si2 C33 1.873(5) . ?
Si2 C32 1.869(6) . ?
Si2 C31 1.871(5) . ?
Si1 C26 1.850(5) . ?
Si1 C29 1.886(6) . ?
Si1 C27 1.871(6) . ?
Si1 C28 1.867(7) . ?
N1 C12 1.433(5) . ?
N1 C13 1.360(5) . ?
C12 C8 1.402(5) . ?
C12 C4 1.396(5) . ?
C8 C9 1.511(6) . ?
C8 C7 1.385(5) . ?
C4 C5 1.387(5) . ?
C4 C1 1.523(6) . ?
N2 C19 1.298(7) . ?
N2 C20 1.491(8) . ?
C18 C13 1.431(6) . ?
C18 C19 1.406(7) . ?
C18 C17 1.411(7) . ?
C13 C14 1.415(6) . ?
C9 H9 0.9800 . ?
C9 C10 1.510(7) . ?
C9 C11 1.481(7) . ?
C7 H7 0.9300 . ?
C7 C6 1.366(7) . ?
C30 H30A 0.9700 . ?
C30 H30B 0.9700 . ?
C5 H5 0.9300 . ?
C5 C6 1.369(7) . ?
C19 H19 0.9300 . ?
C17 H17 0.9300 . ?
C17 C16 1.355(8) . ?
C14 H14 0.9300 . ?
C14 C15 1.367(7) . ?
C26 H26A 0.9700 . ?
C26 H26B 0.9700 . ?
C6 H6 0.9300 . ?
C33 H33A 0.9600 . ?
C33 H33B 0.9600 . ?
C33 H33C 0.9600 . ?
N3 C25 1.474(8) . ?
N3 C22 1.486(7) . ?
N3 C21 1.462(9) . ?
C16 H16 0.9300 . ?
C16 C15 1.381(8) . ?
C1 H1 0.9800 . ?
C1 C2 1.531(8) . ?
C1 C3 1.505(8) . ?
C15 H15 0.9300 . ?
C32 H32A 0.9600 . ?
C32 H32B 0.9600 . ?
C32 H32C 0.9600 . ?
C31 H31A 0.9600 . ?
C31 H31B 0.9600 . ?
C31 H31C 0.9600 . ?
C10 H10A 0.9600 . ?
C10 H10B 0.9600 . ?
C10 H10C 0.9600 . ?
C2 H2A 0.9600 . ?
C2 H2B 0.9600 . ?
C2 H2C 0.9600 . ?
C29 H29A 0.9600 . ?
C29 H29B 0.9600 . ?
C29 H29C 0.9600 . ?
C27 H27A 0.9600 . ?
C27 H27B 0.9600 . ?
C27 H27C 0.9600 . ?
C20 H20A 0.9700 . ?
C20 H20B 0.9700 . ?
C20 C21 1.476(10) . ?
C3 H3A 0.9600 . ?
C3 H3B 0.9600 . ?
C3 H3C 0.9600 . ?
C25 H25A 0.9700 . ?
C25 H25B 0.9700 . ?
C25 C24 1.516(9) . ?
C11 H11A 0.9600 . ?
C11 H11B 0.9600 . ?
C11 H11C 0.9600 . ?
C22 H22A 0.9700 . ?
C22 H22B 0.9700 . ?
C22 C23 1.458(11) . ?
C24 H24A 0.9700 . ?
C24 H24B 0.9700 . ?
C24 C23 1.407(12) . ?
C23 H23A 0.9700 . ?
C23 H23B 0.9700 . ?
C21 H21A 0.9700 . ?
C21 H21B 0.9700 . ?
C28 H28A 0.9600 . ?
C28 H28B 0.9600 . ?
C28 H28C 0.9600 . ?

loop_
_geom_torsion_atom_site_label_1
_geom_torsion_atom_site_label_2
_geom_torsion_atom_site_label_3
_geom_torsion_atom_site_label_4
_geom_torsion
_geom_torsion_site_symmetry_1
_geom_torsion_site_symmetry_2
_geom_torsion_site_symmetry_3
_geom_torsion_site_symmetry_4
_geom_torsion_publ_flag
Y1 N1 C12 C8 -100.2(3) . . . . ?
Y1 N1 C12 C4 78.1(4) . . . . ?
Y1 N1 C13 C18 25.3(5) . . . . ?
Y1 N1 C13 C14 -155.4(3) . . . . ?
Y1 N2 C19 C18 -22.4(8) . . . . ?
Y1 N2 C20 C21 -26.1(9) . . . . ?
Y1 N3 C25 C24 154.3(5) . . . . ?
Y1 N3 C22 C23 -143.1(6) . . . . ?
Y1 N3 C21 C20 -53.5(7) . . . . ?
N1 C12 C8 C9 -1.1(6) . . . . ?
N1 C12 C8 C7 176.9(4) . . . . ?
N1 C12 C4 C5 -176.9(4) . . . . ?
N1 C12 C4 C1 4.1(6) . . . . ?
N1 C13 C14 C15 172.9(5) . . . . ?
C12 N1 C13 C18 -166.2(3) . . . . ?
C12 N1 C13 C14 13.1(5) . . . . ?
C12 C8 C9 C10 -133.4(5) . . . . ?
C12 C8 C9 C11 98.6(6) . . . . ?
C12 C8 C7 C6 0.5(7) . . . . ?
C12 C4 C5 C6 -0.6(7) . . . . ?
C12 C4 C1 C2 112.7(5) . . . . ?
C12 C4 C1 C3 -121.0(5) . . . . ?
C8 C12 C4 C5 1.4(6) . . . . ?
C8 C12 C4 C1 -177.6(4) . . . . ?
C8 C7 C6 C5 0.3(8) . . . . ?
C4 C12 C8 C9 -179.4(4) . . . . ?
C4 C12 C8 C7 -1.3(6) . . . . ?
C4 C5 C6 C7 -0.3(8) . . . . ?
N2 C20 C21 N3 53.8(9) . . . . ?
C18 C13 C14 C15 -7.8(7) . . . . ?
C18 C17 C16 C15 -3.6(9) . . . . ?
C13 N1 C12 C8 89.6(4) . . . . ?
C13 N1 C12 C4 -92.1(5) . . . . ?
C13 C18 C19 N2 -13.4(8) . . . . ?
C13 C18 C17 C16 -2.5(7) . . . . ?
C13 C14 C15 C16 2.0(9) . . . . ?
C9 C8 C7 C6 178.6(5) . . . . ?
C7 C8 C9 C10 48.6(6) . . . . ?
C7 C8 C9 C11 -79.4(6) . . . . ?
C5 C4 C1 C2 -66.3(6) . . . . ?
C5 C4 C1 C3 59.9(6) . . . . ?
C19 N2 C20 C21 139.8(7) . . . . ?
C19 C18 C13 N1 13.3(6) . . . . ?
C19 C18 C13 C14 -166.0(4) . . . . ?
C19 C18 C17 C16 172.0(5) . . . . ?
C17 C18 C13 N1 -172.8(4) . . . . ?
C17 C18 C13 C14 7.9(6) . . . . ?
C17 C18 C19 N2 172.4(5) . . . . ?
C17 C16 C15 C14 4.0(9) . . . . ?
C33 Si2 C30 Y1 60.1(4) . . . . ?
N3 C25 C24 C23 -30.9(9) . . . . ?
N3 C22 C23 C24 4.9(11) . . . . ?
C1 C4 C5 C6 178.5(5) . . . . ?
C32 Si2 C30 Y1 -60.6(4) . . . . ?
C31 Si2 C30 Y1 -179.6(3) . . . . ?
C29 Si1 C26 Y1 18.9(5) . . . . ?
C27 Si1 C26 Y1 -99.5(4) . . . . ?
C20 N2 C19 C18 172.6(5) . . . . ?
C25 N3 C22 C23 -23.5(9) . . . . ?
C25 N3 C21 C20 -173.1(6) . . . . ?
C25 C24 C23 C22 15.6(11) . . . . ?
C22 N3 C25 C24 32.5(7) . . . . ?
C22 N3 C21 C20 74.6(8) . . . . ?
C21 N3 C25 C24 -88.9(6) . . . . ?
C21 N3 C22 C23 92.5(9) . . . . ?
C28 Si1 C26 Y1 141.7(4) . . . . ?

loop_
_smtbx_masks_void_nr
_smtbx_masks_void_average_x
_smtbx_masks_void_average_y
_smtbx_masks_void_average_z
_smtbx_masks_void_volume
_smtbx_masks_void_count_electrons
_smtbx_masks_void_content
1 -0.170 0.174 0.531 23.6 0.0 ?
2 0.170 0.674 0.969 23.6 0.0 ?
3 0.330 0.326 0.469 23.6 0.0 ?
4 0.670 0.826 0.031 23.6 0.0 ?
